data_7020586
loop_
_publ_author_name
'Luo, Feng'
'Sun, Gong-Ming'
'Zheng, An-Min'
'Lian, Shi-Xun'
'Liu, Ying-Liang'
'Feng, Xue Feng'
'Chu, Yue-Ying'

_publ_section_title
;
 Promising long-lasting phosphor material: a novel metal-organic framework
 showing intriguing luminescent performance.
;
_journal_issue 43
_journal_name_full 'Dalton transactions (Cambridge, England : 2003)'
_journal_page_first 13280
_journal_page_last 13283
_journal_paper_doi 10.1039/c2dt31879b
_journal_volume 41
_journal_year 2012
_chemical_formula_sum 'C20 H16 N4 O6 Zn'
_chemical_formula_weight 473.74
_chemical_name_systematic
;
?
;
_space_group_IT_number 15
_symmetry_cell_setting monoclinic
_symmetry_space_group_name_Hall '-C 2yc'
_symmetry_space_group_name_H-M 'C 1 2/c 1'
_atom_sites_solution_hydrogens geom
_atom_sites_solution_primary direct
_atom_sites_solution_secondary difmap
_audit_creation_method SHELXL-97
_cell_angle_alpha 90.00
_cell_angle_beta 97.6260(10)
_cell_angle_gamma 90.00
_cell_formula_units_Z 4
_cell_length_a 24.0674(3)
_cell_length_b 5.14990(10)
_cell_length_c 15.5647(2)
_cell_measurement_reflns_used 4741
_cell_measurement_temperature 296(2)
_cell_measurement_theta_max 27.52
_cell_measurement_theta_min 2.64
_cell_volume 1912.10(5)
_computing_cell_refinement 'Bruker SMART'
_computing_data_collection 'Bruker SMART'
_computing_data_reduction 'Bruker SAINT'
_computing_molecular_graphics 'Bruker SHELXTL'
_computing_publication_material 'Bruker SHELXTL'
_computing_structure_refinement 'SHELXL-97 (Sheldrick, 1997)'
_computing_structure_solution 'SHELXS-97 (Sheldrick, 1990)'
_diffrn_ambient_temperature 296(2)
_diffrn_measured_fraction_theta_full 0.998
_diffrn_measured_fraction_theta_max 0.998
_diffrn_measurement_device_type 'CCD area detector'
_diffrn_measurement_method 'phi and omega scans'
_diffrn_radiation_monochromator graphite
_diffrn_radiation_source 'fine-focus sealed tube'
_diffrn_radiation_type MoK\a
_diffrn_radiation_wavelength 0.71073
_diffrn_reflns_av_R_equivalents 0.0207
_diffrn_reflns_av_sigmaI/netI 0.0174
_diffrn_reflns_limit_h_max 28
_diffrn_reflns_limit_h_min -28
_diffrn_reflns_limit_k_max 6
_diffrn_reflns_limit_k_min -6
_diffrn_reflns_limit_l_max 18
_diffrn_reflns_limit_l_min -18
_diffrn_reflns_number 7196
_diffrn_reflns_theta_full 25.00
_diffrn_reflns_theta_max 25.00
_diffrn_reflns_theta_min 2.64
_exptl_absorpt_coefficient_mu 1.333
_exptl_absorpt_correction_T_max 0.7763
_exptl_absorpt_correction_T_min 0.7403
_exptl_absorpt_correction_type multi-scan
_exptl_absorpt_process_details 'SADABS; Bruker, 2000'
_exptl_crystal_colour Colorless
_exptl_crystal_density_diffrn 1.646
_exptl_crystal_density_method 'not measured'
_exptl_crystal_description Block
_exptl_crystal_F_000 968
_exptl_crystal_size_max 0.24
_exptl_crystal_size_mid 0.24
_exptl_crystal_size_min 0.20
_refine_diff_density_max 0.254
_refine_diff_density_min -0.227
_refine_diff_density_rms 0.047
_refine_ls_extinction_method none
_refine_ls_goodness_of_fit_ref 1.084
_refine_ls_hydrogen_treatment mixed
_refine_ls_matrix_type full
_refine_ls_number_parameters 145
_refine_ls_number_reflns 1673
_refine_ls_number_restraints 0
_refine_ls_restrained_S_all 1.084
_refine_ls_R_factor_all 0.0268
_refine_ls_R_factor_gt 0.0247
_refine_ls_shift/su_max 0.000
_refine_ls_shift/su_mean 0.000
_refine_ls_structure_factor_coef Fsqd
_refine_ls_weighting_details 'calc w=1/[\s^2^(Fo^2^)+(0.0421P)^2^+1.1527P] where P=(Fo^2^+2Fc^2^)/3'
_refine_ls_weighting_scheme calc
_refine_ls_wR_factor_gt 0.0685
_refine_ls_wR_factor_ref 0.0699
_reflns_number_gt 1563
_reflns_number_total 1673
_reflns_threshold_expression >2sigma(I)
_cod_data_source_file c2dt31879b.txt
_cod_data_source_block 1
_cod_depositor_comments
;
The following automatic conversions were performed:

'_symmetry_cell_setting' value 'Monoclinic' changed to 'monoclinic'
according to /home/saulius/struct/CIF-dictionaries/cif_core.dic
dictionary named 'cif_core.dic' version 2.4.2 from
2011-04-26.

'_exptl_absorpt_correction_type' value 'Multi-scan'
changed to 'multi-scan' according to
/home/saulius/struct/CIF-dictionaries/cif_core.dic dictionary named
'cif_core.dic' version 2.4.2 from 2011-04-26.

Automatic conversion script
Id: cif_fix_values 1891 2012-01-12 08:04:46Z andrius 
;
_cod_original_sg_symbol_H-M C2/c
_cod_database_code 7020586

loop_
_symmetry_equiv_pos_as_xyz
'x, y, z'
'-x, y, -z+1/2'
'x+1/2, y+1/2, z'
'-x+1/2, y+1/2, -z+1/2'
'-x, -y, -z'
'x, -y, z-1/2'
'-x+1/2, -y+1/2, -z'
'x+1/2, -y+1/2, z-1/2'

loop_
_atom_site_label
_atom_site_type_symbol
_atom_site_fract_x
_atom_site_fract_y
_atom_site_fract_z
_atom_site_U_iso_or_equiv
_atom_site_adp_type
_atom_site_occupancy
_atom_site_symmetry_multiplicity
_atom_site_calc_flag
_atom_site_refinement_flags
C1 C 0.20212(7) 0.8969(4) 0.61463(11) 0.0286(4) Uani 1 1 d .
C2 C 0.12094(7) 0.6079(4) 0.62395(11) 0.0284(4) Uani 1 1 d .
C3 C 0.21596(8) 1.0512(4) 0.46379(11) 0.0298(4) Uani 1 1 d .
H3 H 0.1933 0.9167 0.4396 0.036 Uiso 1 1 calc R
C4 C 0.22583(7) 1.0791(4) 0.55372(11) 0.0267(4) Uani 1 1 d .
C5 C 0.23948(7) 1.2214(4) 0.41062(11) 0.0295(4) Uani 1 1 d .
H5 H 0.2322 1.2030 0.3507 0.035 Uiso 1 1 calc R
C6 C 0.06506(9) 0.5682(4) 0.58949(13) 0.0388(5) Uani 1 1 d .
H6 H 0.0491 0.6653 0.5422 0.047 Uiso 1 1 calc R
C7 C 0.14242(8) 0.4574(4) 0.69498(12) 0.0336(4) Uani 1 1 d .
H7 H 0.1794 0.4763 0.7203 0.040 Uiso 1 1 calc R
C8 C 0.03389(8) 0.3865(4) 0.62538(12) 0.0372(5) Uani 1 1 d .
H8 H -0.0032 0.3624 0.6010 0.045 Uiso 1 1 calc R
C9 C 0.10765(8) 0.2805(4) 0.72683(12) 0.0352(4) Uani 1 1 d .
H9 H 0.1223 0.1812 0.7744 0.042 Uiso 1 1 calc R
C10 C -0.07771(9) -0.1629(5) 0.60796(13) 0.0409(5) Uani 1 1 d .
H1A H -0.1009(11) -0.298(5) 0.5805(16) 0.066(8) Uiso 1 1 d .
N1 N 0.05383(6) 0.2415(3) 0.69375(9) 0.0299(3) Uani 1 1 d .
N2 N 0.15109(6) 0.7913(3) 0.58327(9) 0.0319(4) Uani 1 1 d .
H2 H 0.1361 0.8439 0.5331 0.038 Uiso 1 1 calc R
O1 O -0.04867(6) -0.2244(3) 0.67841(9) 0.0445(4) Uani 1 1 d .
O2 O -0.08099(7) 0.0459(3) 0.57321(10) 0.0541(4) Uani 1 1 d .
O3 O 0.22653(6) 0.8507(3) 0.68632(8) 0.0410(4) Uani 1 1 d .
Zn1 Zn 0.0000 0.01357(5) 0.7500 0.02908(13) Uani 1 2 d S

loop_
_atom_site_aniso_label
_atom_site_aniso_U_11
_atom_site_aniso_U_22
_atom_site_aniso_U_33
_atom_site_aniso_U_23
_atom_site_aniso_U_13
_atom_site_aniso_U_12
C1 0.0276(9) 0.0308(9) 0.0280(9) -0.0004(7) 0.0057(7) -0.0040(8)
C2 0.0278(9) 0.0316(10) 0.0270(8) -0.0010(7) 0.0076(7) -0.0040(8)
C3 0.0270(9) 0.0333(9) 0.0291(9) -0.0019(7) 0.0032(7) -0.0081(8)
C4 0.0244(9) 0.0306(9) 0.0260(8) 0.0012(7) 0.0066(7) -0.0013(8)
C5 0.0285(9) 0.0378(10) 0.0224(8) -0.0013(7) 0.0040(7) -0.0040(8)
C6 0.0347(11) 0.0445(11) 0.0358(10) 0.0110(9) -0.0008(8) -0.0087(9)
C7 0.0274(10) 0.0394(11) 0.0342(10) 0.0062(8) 0.0046(8) -0.0039(8)
C8 0.0285(10) 0.0414(11) 0.0407(10) 0.0030(9) 0.0006(8) -0.0078(9)
C9 0.0321(10) 0.0397(11) 0.0344(10) 0.0089(8) 0.0067(8) -0.0005(9)
C10 0.0388(11) 0.0478(13) 0.0360(10) -0.0057(10) 0.0047(9) -0.0020(10)
N1 0.0284(8) 0.0303(8) 0.0327(8) -0.0005(6) 0.0102(6) -0.0025(6)
N2 0.0308(8) 0.0393(9) 0.0254(7) 0.0080(6) 0.0028(6) -0.0090(7)
O1 0.0458(9) 0.0403(8) 0.0454(8) -0.0017(6) -0.0013(7) -0.0028(7)
O2 0.0479(10) 0.0655(11) 0.0464(9) 0.0141(8) -0.0036(7) -0.0162(8)
O3 0.0424(8) 0.0499(9) 0.0288(7) 0.0095(6) -0.0025(6) -0.0148(7)
Zn1 0.02739(19) 0.02813(19) 0.03370(19) 0.000 0.01131(13) 0.000

loop_
_atom_type_symbol
_atom_type_description
_atom_type_scat_dispersion_real
_atom_type_scat_dispersion_imag
_atom_type_scat_source
C C 0.0033 0.0016 'International Tables Vol C Tables 4.2.6.8 and 6.1.1.4'
H H 0.0000 0.0000 'International Tables Vol C Tables 4.2.6.8 and 6.1.1.4'
N N 0.0061 0.0033 'International Tables Vol C Tables 4.2.6.8 and 6.1.1.4'
O O 0.0106 0.0060 'International Tables Vol C Tables 4.2.6.8 and 6.1.1.4'
Zn Zn 0.2839 1.4301 'International Tables Vol C Tables 4.2.6.8 and 6.1.1.4'

loop_
_geom_angle_atom_site_label_1
_geom_angle_atom_site_label_2
_geom_angle_atom_site_label_3
_geom_angle
_geom_angle_site_symmetry_1
_geom_angle_site_symmetry_3
O3 C1 N2 123.39(17) . .
O3 C1 C4 121.72(16) . .
N2 C1 C4 114.89(14) . .
N2 C2 C7 125.25(17) . .
N2 C2 C6 117.27(16) . .
C7 C2 C6 117.46(17) . .
C5 C3 C4 120.54(17) . .
C5 C4 C3 119.28(17) 7_576 .
C5 C4 C1 117.92(15) 7_576 .
C3 C4 C1 122.77(16) . .
C3 C5 C4 120.17(15) . 7_576
C8 C6 C2 119.83(18) . .
C9 C7 C2 118.43(18) . .
N1 C8 C6 123.40(18) . .
N1 C9 C7 124.29(17) . .
O2 C10 O1 127.8(2) . .
C8 N1 C9 116.59(16) . .
C8 N1 Zn1 118.95(12) . .
C9 N1 Zn1 123.98(12) . .
C1 N2 C2 127.05(15) . .
C10 O1 Zn1 124.30(15) . .
O1 Zn1 O1 101.72(9) . 2_556
O1 Zn1 N1 103.97(6) . 2_556
O1 Zn1 N1 119.22(6) 2_556 2_556
O1 Zn1 N1 119.22(6) . .
O1 Zn1 N1 103.97(6) 2_556 .
N1 Zn1 N1 109.39(9) 2_556 .

loop_
_geom_bond_atom_site_label_1
_geom_bond_atom_site_label_2
_geom_bond_distance
_geom_bond_site_symmetry_2
C1 O3 1.214(2) .
C1 N2 1.372(2) .
C1 C4 1.499(3) .
C2 N2 1.393(2) .
C2 C7 1.392(3) .
C2 C6 1.395(3) .
C3 C5 1.378(3) .
C3 C4 1.396(2) .
C4 C5 1.392(2) 7_576
C5 C4 1.392(2) 7_576
C6 C8 1.364(3) .
C7 C9 1.373(3) .
C8 N1 1.336(2) .
C9 N1 1.344(2) .
C10 O2 1.202(3) .
C10 O1 1.260(2) .
N1 Zn1 2.0307(15) .
O1 Zn1 1.9413(14) .
Zn1 O1 1.9413(14) 2_556
Zn1 N1 2.0307(15) 2_556

loop_
_geom_torsion_atom_site_label_1
_geom_torsion_atom_site_label_2
_geom_torsion_atom_site_label_3
_geom_torsion_atom_site_label_4
_geom_torsion
_geom_torsion_site_symmetry_4
C5 C3 C4 C5 -1.0(3) 7_576
C5 C3 C4 C1 -178.91(18) .
O3 C1 C4 C5 -28.7(3) 7_576
N2 C1 C4 C5 150.62(17) 7_576
O3 C1 C4 C3 149.2(2) .
N2 C1 C4 C3 -31.5(3) .
C4 C3 C5 C4 1.1(3) 7_576
N2 C2 C6 C8 178.41(19) .
C7 C2 C6 C8 -0.2(3) .
N2 C2 C7 C9 -178.65(18) .
C6 C2 C7 C9 -0.1(3) .
C2 C6 C8 N1 0.5(3) .
C2 C7 C9 N1 0.2(3) .
C6 C8 N1 C9 -0.5(3) .
C6 C8 N1 Zn1 171.97(18) .
C7 C9 N1 C8 0.1(3) .
C7 C9 N1 Zn1 -171.94(15) .
O3 C1 N2 C2 -4.1(3) .
C4 C1 N2 C2 176.65(17) .
C7 C2 N2 C1 -14.8(3) .
C6 C2 N2 C1 166.64(19) .
O2 C10 O1 Zn1 -0.4(3) .
C10 O1 Zn1 O1 -161.35(19) 2_556
C10 O1 Zn1 N1 74.22(17) 2_556
C10 O1 Zn1 N1 -47.86(19) .
C8 N1 Zn1 O1 52.37(16) .
C9 N1 Zn1 O1 -135.81(15) .
C8 N1 Zn1 O1 164.64(14) 2_556
C9 N1 Zn1 O1 -23.53(16) 2_556
C8 N1 Zn1 N1 -66.98(14) 2_556
C9 N1 Zn1 N1 104.85(16) 2_556
